data_7246689
loop_
_publ_author_name
'Vaganova, Tamara A.'
'Gatilov, Yurij V.'
'Kryuchkova, Natalia A.'
'Pishchur, Denis P.'
'Zhukovets, Anastasia A.'
'Malykhin, Evgenij V.'

_publ_section_title
;
 How does the combination of the nitro group and fluorine atoms affect the
 (co)crystallization behaviour of arylenediamines?
;
_journal_issue 22
_journal_name_full CrystEngComm
_journal_page_first 3284
_journal_page_last 3298
_journal_paper_doi 10.1039/D3CE00327B
_journal_volume 25
_journal_year 2023
_chemical_formula_moiety 'C6 H4 F3 N3 O2, C12 H24 O6'
_chemical_formula_sum 'C18 H28 F3 N3 O8'
_chemical_formula_weight 471.43
_chemical_melting_point 415.3
_chemical_name_systematic
;
2,4,5-trifluoro-6-nitrobenzene-1,3-diamine 18-crown-6 1:1 cocrystal
;
_space_group_crystal_system triclinic
_space_group_IT_number 2
_space_group_name_Hall '-P 1'
_space_group_name_H-M_alt 'P -1'
_atom_sites_solution_hydrogens mixed
_atom_sites_solution_primary direct
_atom_sites_solution_secondary difmap
_audit_creation_method SHELXL-2018/3
_audit_update_record
;
2023-04-04 deposited with the CCDC.	2023-04-27 downloaded from the CCDC.
;
_cell_angle_alpha 80.801(4)
_cell_angle_beta 81.339(4)
_cell_angle_gamma 78.770(4)
_cell_formula_units_Z 2
_cell_length_a 8.0036(7)
_cell_length_b 9.2934(7)
_cell_length_c 15.7077(12)
_cell_measurement_reflns_used 9959
_cell_measurement_temperature 296(2)
_cell_measurement_theta_max 27.39
_cell_measurement_theta_min 2.25
_cell_volume 1122.60(16)
_computing_cell_refinement 'Bruker SAINT'
_computing_data_collection 'Bruker APEX2'
_computing_data_reduction 'Bruker SAINT'
_computing_molecular_graphics 'Bruker SHELXTL'
_computing_publication_material 'Bruker SHELXTL'
_computing_structure_refinement 'SHELXL-2018/3 (Sheldrick, 2018)'
_computing_structure_solution 'SHELXS-97 (Sheldrick, 2008)'
_diffrn_ambient_temperature 296(2)
_diffrn_measured_fraction_theta_full 0.996
_diffrn_measured_fraction_theta_max 0.994
_diffrn_measurement_device_type 'Bruker APEX-II CCD'
_diffrn_measurement_method '\f and \w scans'
_diffrn_radiation_type MoK\a
_diffrn_radiation_wavelength 0.71073
_diffrn_reflns_av_R_equivalents 0.0464
_diffrn_reflns_av_unetI/netI 0.0303
_diffrn_reflns_Laue_measured_fraction_full 0.996
_diffrn_reflns_Laue_measured_fraction_max 0.994
_diffrn_reflns_limit_h_max 10
_diffrn_reflns_limit_h_min -10
_diffrn_reflns_limit_k_max 12
_diffrn_reflns_limit_k_min -12
_diffrn_reflns_limit_l_max 20
_diffrn_reflns_limit_l_min -20
_diffrn_reflns_number 30056
_diffrn_reflns_point_group_measured_fraction_full 0.996
_diffrn_reflns_point_group_measured_fraction_max 0.994
_diffrn_reflns_theta_full 25.242
_diffrn_reflns_theta_max 27.645
_diffrn_reflns_theta_min 1.323
_diffrn_source 'sealed tube'
_exptl_absorpt_coefficient_mu 0.124
_exptl_absorpt_correction_T_max 0.9562
_exptl_absorpt_correction_T_min 0.8869
_exptl_absorpt_correction_type multi-scan
_exptl_absorpt_process_details SADABS-2008/1
_exptl_crystal_colour yellow
_exptl_crystal_density_diffrn 1.395
_exptl_crystal_description block
_exptl_crystal_F_000 496
_exptl_crystal_size_max 0.360
_exptl_crystal_size_mid 0.340
_exptl_crystal_size_min 0.160
_refine_diff_density_max 0.428
_refine_diff_density_min -0.363
_refine_diff_density_rms 0.081
_refine_ls_extinction_method none
_refine_ls_goodness_of_fit_ref 1.013
_refine_ls_hydrogen_treatment mixed
_refine_ls_matrix_type full
_refine_ls_number_parameters 302
_refine_ls_number_reflns 5213
_refine_ls_number_restraints 4
_refine_ls_restrained_S_all 1.012
_refine_ls_R_factor_all 0.1134
_refine_ls_R_factor_gt 0.0944
_refine_ls_shift/su_max 0.000
_refine_ls_shift/su_mean 0.000
_refine_ls_structure_factor_coef Fsqd
_refine_ls_weighting_details 'w=1/[\s^2^(Fo^2^)+(0.1858P)^2^+1.9077P] where P=(Fo^2^+2Fc^2^)/3'
_refine_ls_weighting_scheme calc
_refine_ls_wR_factor_gt 0.3077
_refine_ls_wR_factor_ref 0.3318
_reflns_Friedel_coverage 0.000
_reflns_number_gt 3990
_reflns_number_total 5213
_reflns_threshold_expression 'I > 2\s(I)'
_cod_data_source_file d3ce00327b2.cif
_cod_data_source_block Acr-a_5_1mal
_cod_depositor_comments 'Adding full bibliography for 7246683--7246691.cif.'
_cod_database_code 7246689
_shelx_shelxl_version_number 2018/3
_shelx_space_group_comment
;
The symmetry employed for this shelxl refinement is uniquely defined
by the following loop, which should always be used as a source of
symmetry information in preference to the above space-group names.
They are only intended as comments.
;
_shelx_estimated_absorpt_t_min 0.957
_shelx_estimated_absorpt_t_max 0.980

loop_
_space_group_symop_operation_xyz
'x, y, z'
'-x, -y, -z'

loop_
_atom_site_label
_atom_site_type_symbol
_atom_site_fract_x
_atom_site_fract_y
_atom_site_fract_z
_atom_site_U_iso_or_equiv
_atom_site_adp_type
_atom_site_occupancy
_atom_site_site_symmetry_order
_atom_site_calc_flag
_atom_site_refinement_flags_posn
_atom_site_refinement_flags_adp
_atom_site_refinement_flags_occupancy
_atom_site_disorder_assembly
_atom_site_disorder_group
F1 F 0.5614(4) 0.5484(3) 0.23719(17) 0.0608(8) Uani 1 1 d . . . . .
O1 O 0.8163(10) -0.0633(5) 0.1775(4) 0.117(2) Uani 1 1 d . . . . .
C1 C 0.7685(5) 0.1735(4) 0.2107(3) 0.0415(8) Uani 1 1 d . . . . .
N3 N 0.7985(6) 0.0686(4) 0.1495(3) 0.0615(10) Uani 1 1 d . . . . .
F2 F 0.8548(4) 0.1837(4) 0.42999(18) 0.0706(9) Uani 1 1 d . . . . .
N1 N 0.6302(6) 0.3792(5) 0.1106(3) 0.0567(10) Uani 1 1 d D . . . .
H1B H 0.557(6) 0.466(4) 0.109(4) 0.068 Uiso 1 1 d D U . . .
H1A H 0.627(8) 0.317(5) 0.073(3) 0.068 Uiso 1 1 d D U . . .
C2 C 0.6800(5) 0.3201(4) 0.1895(2) 0.0396(8) Uani 1 1 d . . . . .
O2 O 0.8080(8) 0.1141(5) 0.0720(3) 0.0928(16) Uani 1 1 d . . . . .
F3 F 0.9243(4) -0.0001(3) 0.3117(2) 0.0757(10) Uani 1 1 d . . . . .
N2 N 0.6596(6) 0.4615(5) 0.3991(3) 0.0598(10) Uani 1 1 d D . . . .
H2A H 0.686(8) 0.428(7) 0.4532(17) 0.072 Uiso 1 1 d D U . . .
H2B H 0.569(5) 0.535(5) 0.393(4) 0.072 Uiso 1 1 d D U . . .
C3 C 0.6458(5) 0.4084(4) 0.2559(2) 0.0394(8) Uani 1 1 d . . . . .
C4 C 0.6943(5) 0.3689(5) 0.3386(2) 0.0409(8) Uani 1 1 d . . . . .
C5 C 0.7915(5) 0.2255(5) 0.3538(3) 0.0448(9) Uani 1 1 d . . . . .
C6 C 0.8254(5) 0.1321(4) 0.2929(3) 0.0462(9) Uani 1 1 d . . . . .
O3 O 0.6946(4) 0.3182(4) 0.6227(3) 0.0616(9) Uani 1 1 d . . . . .
O4 O 0.7718(5) 0.5991(4) 0.5504(2) 0.0614(9) Uani 1 1 d . . . . .
O5 O 0.5180(4) 0.8060(4) 0.4571(2) 0.0591(8) Uani 1 1 d . . . . .
C7 C 0.8568(6) 0.3555(7) 0.6216(3) 0.0616(12) Uani 1 1 d . . . . .
H7A H 0.928894 0.332761 0.568325 0.074 Uiso 1 1 calc R U . . .
H7B H 0.911989 0.298745 0.670319 0.074 Uiso 1 1 calc R U . . .
C8 C 0.8341(7) 0.5164(7) 0.6273(3) 0.0641(13) Uani 1 1 d . . . . .
H8A H 0.753196 0.540374 0.677668 0.077 Uiso 1 1 calc R U . . .
H8B H 0.942923 0.541916 0.633842 0.077 Uiso 1 1 calc R U . . .
C9 C 0.7261(7) 0.7508(7) 0.5566(4) 0.0679(14) Uani 1 1 d . . . . .
H9A H 0.821339 0.786600 0.572752 0.081 Uiso 1 1 calc R U . . .
H9B H 0.629102 0.767664 0.601165 0.081 Uiso 1 1 calc R U . . .
C10 C 0.6799(7) 0.8323(6) 0.4712(4) 0.0682(14) Uani 1 1 d . . . . .
H10A H 0.675132 0.937520 0.470644 0.082 Uiso 1 1 calc R U . . .
H10B H 0.766835 0.799444 0.424953 0.082 Uiso 1 1 calc R U . . .
C11 C 0.4777(7) 0.8626(5) 0.3728(3) 0.0629(13) Uani 1 1 d . . . . .
H11A H 0.561304 0.813968 0.330300 0.076 Uiso 1 1 calc R U . . .
H11B H 0.480433 0.967909 0.361518 0.076 Uiso 1 1 calc R U . . .
C12 C 0.3038(7) 0.8361(5) 0.3656(3) 0.0620(13) Uani 1 1 d . . . . .
H12A H 0.220963 0.881708 0.409524 0.074 Uiso 1 1 calc R U . . .
H12B H 0.270743 0.879790 0.308926 0.074 Uiso 1 1 calc R U . . .
O6 O 0.4072(4) 0.7008(3) 0.07033(19) 0.0516(7) Uani 1 1 d . . . . .
O7 O 0.6309(6) 0.7961(5) -0.0746(3) 0.0735(11) Uani 1 1 d . . . . .
O8 O 0.7759(5) 0.5228(4) -0.1441(3) 0.0668(9) Uani 1 1 d . . . . .
C13 C 0.5153(9) 0.8051(5) 0.0715(3) 0.0668(14) Uani 1 1 d . . . . .
H13A H 0.544397 0.799558 0.129863 0.080 Uiso 1 1 calc R U . . .
H13B H 0.455225 0.904509 0.054689 0.080 Uiso 1 1 calc R U . . .
C14 C 0.6745(9) 0.7732(7) 0.0104(5) 0.0766(16) Uani 1 1 d . . . . .
H14A H 0.753196 0.837875 0.015299 0.092 Uiso 1 1 calc R U . . .
H14B H 0.730561 0.671513 0.024576 0.092 Uiso 1 1 calc R U . . .
C15 C 0.7693(11) 0.7794(9) -0.1428(5) 0.098(2) Uani 1 1 d . . . . .
H15A H 0.843115 0.849652 -0.140433 0.118 Uiso 1 1 calc R U . . .
H15B H 0.722761 0.805326 -0.197842 0.118 Uiso 1 1 calc R U . . .
C16 C 0.8747(9) 0.6315(9) -0.1412(6) 0.093(2) Uani 1 1 d . . . . .
H16A H 0.963658 0.631148 -0.190545 0.112 Uiso 1 1 calc R U . . .
H16B H 0.930262 0.607586 -0.088679 0.112 Uiso 1 1 calc R U . . .
C17 C 0.8579(7) 0.3773(8) -0.1181(4) 0.0722(15) Uani 1 1 d . . . . .
H17A H 0.880842 0.367770 -0.058351 0.087 Uiso 1 1 calc R U . . .
H17B H 0.966663 0.355935 -0.154343 0.087 Uiso 1 1 calc R U . . .
C18 C 0.7477(7) 0.2713(6) -0.1258(3) 0.0635(13) Uani 1 1 d . . . . .
H18A H 0.723840 0.281289 -0.185416 0.076 Uiso 1 1 calc R U . . .
H18B H 0.806227 0.170917 -0.110072 0.076 Uiso 1 1 calc R U . . .

loop_
_atom_site_aniso_label
_atom_site_aniso_U_11
_atom_site_aniso_U_22
_atom_site_aniso_U_33
_atom_site_aniso_U_23
_atom_site_aniso_U_13
_atom_site_aniso_U_12
F1 0.0830(19) 0.0442(13) 0.0463(13) -0.0095(10) -0.0146(12) 0.0182(12)
O1 0.186(6) 0.044(2) 0.117(4) -0.025(2) -0.001(4) -0.016(3)
C1 0.0380(18) 0.0362(18) 0.050(2) -0.0070(15) -0.0028(15) -0.0062(14)
N3 0.061(2) 0.0428(19) 0.080(3) -0.0205(19) -0.006(2) -0.0003(16)
F2 0.0593(16) 0.096(2) 0.0427(14) 0.0123(14) -0.0119(12) 0.0058(15)
N1 0.067(2) 0.055(2) 0.0453(19) -0.0160(16) -0.0200(17) 0.0132(18)
C2 0.0358(17) 0.0396(18) 0.0430(19) -0.0078(15) -0.0057(14) -0.0032(14)
O2 0.136(4) 0.075(3) 0.063(3) -0.033(2) -0.023(3) 0.019(3)
F3 0.0715(19) 0.0524(16) 0.080(2) 0.0150(14) -0.0021(15) 0.0204(14)
N2 0.069(3) 0.071(3) 0.0389(18) -0.0169(17) -0.0099(17) -0.001(2)
C3 0.0394(18) 0.0363(17) 0.0392(18) -0.0049(14) -0.0048(14) 0.0014(14)
C4 0.0361(17) 0.049(2) 0.0359(18) -0.0029(15) -0.0014(14) -0.0069(15)
C5 0.0330(17) 0.056(2) 0.0382(19) 0.0057(16) -0.0016(14) -0.0019(15)
C6 0.0364(18) 0.0393(19) 0.053(2) 0.0096(16) 0.0030(15) -0.0014(14)
O3 0.0468(16) 0.0540(18) 0.078(2) -0.0159(16) -0.0086(15) 0.0109(13)
O4 0.0590(19) 0.065(2) 0.062(2) -0.0166(16) -0.0139(15) -0.0042(15)
O5 0.0542(18) 0.0501(17) 0.066(2) 0.0043(15) 0.0005(15) -0.0083(14)
C7 0.046(2) 0.080(3) 0.050(2) -0.003(2) -0.0092(19) 0.005(2)
C8 0.053(3) 0.092(4) 0.053(3) -0.010(2) -0.013(2) -0.019(2)
C9 0.051(3) 0.069(3) 0.090(4) -0.025(3) -0.005(2) -0.018(2)
C10 0.054(3) 0.048(2) 0.101(4) -0.009(3) 0.005(3) -0.017(2)
C11 0.076(3) 0.042(2) 0.059(3) 0.0021(19) 0.009(2) -0.003(2)
C12 0.078(3) 0.051(2) 0.044(2) -0.0023(18) -0.009(2) 0.018(2)
O6 0.0690(19) 0.0412(15) 0.0434(15) -0.0092(12) -0.0060(13) -0.0045(13)
O7 0.088(3) 0.067(2) 0.069(2) -0.0178(18) 0.008(2) -0.030(2)
O8 0.058(2) 0.069(2) 0.075(2) -0.0156(18) 0.0034(17) -0.0183(17)
C13 0.108(4) 0.043(2) 0.055(3) -0.0074(19) -0.012(3) -0.024(3)
C14 0.087(4) 0.056(3) 0.092(4) -0.005(3) -0.013(3) -0.027(3)
C15 0.108(5) 0.087(5) 0.102(5) -0.027(4) 0.039(4) -0.051(4)
C16 0.071(4) 0.099(5) 0.118(6) -0.039(4) 0.027(4) -0.046(4)
C17 0.056(3) 0.093(4) 0.062(3) -0.015(3) -0.002(2) 0.000(3)
C18 0.075(3) 0.054(3) 0.052(2) -0.011(2) 0.003(2) 0.008(2)

loop_
_atom_type_symbol
_atom_type_description
_atom_type_scat_dispersion_real
_atom_type_scat_dispersion_imag
_atom_type_scat_source
C C 0.0033 0.0016 'International Tables Vol C Tables 4.2.6.8 and 6.1.1.4'
H H 0.0000 0.0000 'International Tables Vol C Tables 4.2.6.8 and 6.1.1.4'
N N 0.0061 0.0033 'International Tables Vol C Tables 4.2.6.8 and 6.1.1.4'
O O 0.0106 0.0060 'International Tables Vol C Tables 4.2.6.8 and 6.1.1.4'
F F 0.0171 0.0103 'International Tables Vol C Tables 4.2.6.8 and 6.1.1.4'

loop_
_geom_angle_atom_site_label_1
_geom_angle_atom_site_label_2
_geom_angle_atom_site_label_3
_geom_angle
_geom_angle_site_symmetry_1
_geom_angle_site_symmetry_3
_geom_angle_publ_flag
C6 C1 C2 118.8(4) . . ?
C6 C1 N3 120.4(4) . . ?
C2 C1 N3 120.8(4) . . ?
O2 N3 O1 122.5(5) . . ?
O2 N3 C1 119.1(4) . . ?
O1 N3 C1 118.4(5) . . ?
C2 N1 H1B 115(4) . . ?
C2 N1 H1A 118(4) . . ?
H1B N1 H1A 120(6) . . ?
N1 C2 C3 118.7(3) . . ?
N1 C2 C1 125.3(4) . . ?
C3 C2 C1 115.9(3) . . ?
C4 N2 H2A 120(4) . . ?
C4 N2 H2B 116(4) . . ?
H2A N2 H2B 117(6) . . ?
F1 C3 C4 116.6(3) . . ?
F1 C3 C2 116.9(3) . . ?
C4 C3 C2 126.5(4) . . ?
N2 C4 C3 123.2(4) . . ?
N2 C4 C5 121.8(4) . . ?
C3 C4 C5 114.9(4) . . ?
F2 C5 C6 120.0(4) . . ?
F2 C5 C4 118.3(4) . . ?
C6 C5 C4 121.7(4) . . ?
F3 C6 C5 117.7(4) . . ?
F3 C6 C1 120.3(4) . . ?
C5 C6 C1 122.0(4) . . ?
C7 O3 C12 113.6(4) . 2_666 ?
C9 O4 C8 112.2(4) . . ?
C11 O5 C10 112.6(4) . . ?
O3 C7 C8 108.6(4) . . ?
O3 C7 H7A 110.0 . . ?
C8 C7 H7A 110.0 . . ?
O3 C7 H7B 110.0 . . ?
C8 C7 H7B 110.0 . . ?
H7A C7 H7B 108.4 . . ?
O4 C8 C7 109.5(4) . . ?
O4 C8 H8A 109.8 . . ?
C7 C8 H8A 109.8 . . ?
O4 C8 H8B 109.8 . . ?
C7 C8 H8B 109.8 . . ?
H8A C8 H8B 108.2 . . ?
O4 C9 C10 109.4(5) . . ?
O4 C9 H9A 109.8 . . ?
C10 C9 H9A 109.8 . . ?
O4 C9 H9B 109.8 . . ?
C10 C9 H9B 109.8 . . ?
H9A C9 H9B 108.2 . . ?
O5 C10 C9 109.8(4) . . ?
O5 C10 H10A 109.7 . . ?
C9 C10 H10A 109.7 . . ?
O5 C10 H10B 109.7 . . ?
C9 C10 H10B 109.7 . . ?
H10A C10 H10B 108.2 . . ?
O5 C11 C12 108.6(4) . . ?
O5 C11 H11A 110.0 . . ?
C12 C11 H11A 110.0 . . ?
O5 C11 H11B 110.0 . . ?
C12 C11 H11B 110.0 . . ?
H11A C11 H11B 108.3 . . ?
O3 C12 C11 109.0(4) 2_666 . ?
O3 C12 H12A 109.9 2_666 . ?
C11 C12 H12A 109.9 . . ?
O3 C12 H12B 109.9 2_666 . ?
C11 C12 H12B 109.9 . . ?
H12A C12 H12B 108.3 . . ?
C18 O6 C13 111.9(4) 2_665 . ?
C14 O7 C15 116.7(6) . . ?
C17 O8 C16 113.7(5) . . ?
O6 C13 C14 109.8(4) . . ?
O6 C13 H13A 109.7 . . ?
C14 C13 H13A 109.7 . . ?
O6 C13 H13B 109.7 . . ?
C14 C13 H13B 109.7 . . ?
H13A C13 H13B 108.2 . . ?
O7 C14 C13 108.8(5) . . ?
O7 C14 H14A 109.9 . . ?
C13 C14 H14A 109.9 . . ?
O7 C14 H14B 109.9 . . ?
C13 C14 H14B 109.9 . . ?
H14A C14 H14B 108.3 . . ?
O7 C15 C16 115.7(6) . . ?
O7 C15 H15A 108.4 . . ?
C16 C15 H15A 108.4 . . ?
O7 C15 H15B 108.4 . . ?
C16 C15 H15B 108.4 . . ?
H15A C15 H15B 107.4 . . ?
O8 C16 C15 111.7(6) . . ?
O8 C16 H16A 109.3 . . ?
C15 C16 H16A 109.3 . . ?
O8 C16 H16B 109.3 . . ?
C15 C16 H16B 109.3 . . ?
H16A C16 H16B 107.9 . . ?
O8 C17 C18 109.9(5) . . ?
O8 C17 H17A 109.7 . . ?
C18 C17 H17A 109.7 . . ?
O8 C17 H17B 109.7 . . ?
C18 C17 H17B 109.7 . . ?
H17A C17 H17B 108.2 . . ?
O6 C18 C17 109.4(4) 2_665 . ?
O6 C18 H18A 109.8 2_665 . ?
C17 C18 H18A 109.8 . . ?
O6 C18 H18B 109.8 2_665 . ?
C17 C18 H18B 109.8 . . ?
H18A C18 H18B 108.2 . . ?

loop_
_geom_bond_atom_site_label_1
_geom_bond_atom_site_label_2
_geom_bond_distance
_geom_bond_site_symmetry_2
_geom_bond_publ_flag
F1 C3 1.353(4) . ?
O1 N3 1.223(6) . ?
C1 C6 1.404(6) . ?
C1 C2 1.421(5) . ?
C1 N3 1.439(6) . ?
N3 O2 1.220(7) . ?
F2 C5 1.341(5) . ?
N1 C2 1.357(5) . ?
N1 H1B 0.899(10) . ?
N1 H1A 0.898(10) . ?
C2 C3 1.392(5) . ?
F3 C6 1.341(5) . ?
N2 C4 1.346(6) . ?
N2 H2A 0.897(10) . ?
N2 H2B 0.896(10) . ?
C3 C4 1.383(5) . ?
C4 C5 1.411(6) . ?
C5 C6 1.355(7) . ?
O3 C7 1.404(6) . ?
O3 C12 1.414(6) 2_666 ?
O4 C9 1.401(7) . ?
O4 C8 1.426(6) . ?
O5 C11 1.405(6) . ?
O5 C10 1.420(6) . ?
C7 C8 1.486(8) . ?
C7 H7A 0.9700 . ?
C7 H7B 0.9700 . ?
C8 H8A 0.9700 . ?
C8 H8B 0.9700 . ?
C9 C10 1.492(9) . ?
C9 H9A 0.9700 . ?
C9 H9B 0.9700 . ?
C10 H10A 0.9700 . ?
C10 H10B 0.9700 . ?
C11 C12 1.484(8) . ?
C11 H11A 0.9700 . ?
C11 H11B 0.9700 . ?
C12 H12A 0.9700 . ?
C12 H12B 0.9700 . ?
O6 C18 1.409(6) 2_665 ?
O6 C13 1.424(6) . ?
O7 C14 1.405(8) . ?
O7 C15 1.423(8) . ?
O8 C17 1.408(8) . ?
O8 C16 1.409(7) . ?
C13 C14 1.486(9) . ?
C13 H13A 0.9700 . ?
C13 H13B 0.9700 . ?
C14 H14A 0.9700 . ?
C14 H14B 0.9700 . ?
C15 C16 1.465(12) . ?
C15 H15A 0.9700 . ?
C15 H15B 0.9700 . ?
C16 H16A 0.9700 . ?
C16 H16B 0.9700 . ?
C17 C18 1.474(9) . ?
C17 H17A 0.9700 . ?
C17 H17B 0.9700 . ?
C18 H18A 0.9700 . ?
C18 H18B 0.9700 . ?

loop_
_geom_torsion_atom_site_label_1
_geom_torsion_atom_site_label_2
_geom_torsion_atom_site_label_3
_geom_torsion_atom_site_label_4
_geom_torsion
_geom_torsion_site_symmetry_1
_geom_torsion_site_symmetry_2
_geom_torsion_site_symmetry_3
_geom_torsion_site_symmetry_4
_geom_torsion_publ_flag
C6 C1 N3 O2 -153.3(5) . . . . ?
C2 C1 N3 O2 27.0(7) . . . . ?
C6 C1 N3 O1 25.5(7) . . . . ?
C2 C1 N3 O1 -154.1(6) . . . . ?
C6 C1 C2 N1 174.3(4) . . . . ?
N3 C1 C2 N1 -6.1(6) . . . . ?
C6 C1 C2 C3 -4.6(5) . . . . ?
N3 C1 C2 C3 175.0(4) . . . . ?
N1 C2 C3 F1 1.1(6) . . . . ?
C1 C2 C3 F1 -179.9(3) . . . . ?
N1 C2 C3 C4 -176.7(4) . . . . ?
C1 C2 C3 C4 2.3(6) . . . . ?
F1 C3 C4 N2 0.8(6) . . . . ?
C2 C3 C4 N2 178.6(4) . . . . ?
F1 C3 C4 C5 -176.1(3) . . . . ?
C2 C3 C4 C5 1.7(6) . . . . ?
N2 C4 C5 F2 -2.2(6) . . . . ?
C3 C4 C5 F2 174.8(3) . . . . ?
N2 C4 C5 C6 179.6(4) . . . . ?
C3 C4 C5 C6 -3.4(6) . . . . ?
F2 C5 C6 F3 -0.7(6) . . . . ?
C4 C5 C6 F3 177.5(4) . . . . ?
F2 C5 C6 C1 -177.1(4) . . . . ?
C4 C5 C6 C1 1.1(6) . . . . ?
C2 C1 C6 F3 -173.2(4) . . . . ?
N3 C1 C6 F3 7.2(6) . . . . ?
C2 C1 C6 C5 3.1(6) . . . . ?
N3 C1 C6 C5 -176.5(4) . . . . ?
C12 O3 C7 C8 -168.6(4) 2_666 . . . ?
C9 O4 C8 C7 172.0(4) . . . . ?
O3 C7 C8 O4 -66.4(5) . . . . ?
C8 O4 C9 C10 174.1(4) . . . . ?
C11 O5 C10 C9 -171.7(4) . . . . ?
O4 C9 C10 O5 73.0(5) . . . . ?
C10 O5 C11 C12 -177.4(4) . . . . ?
O5 C11 C12 O3 -63.0(5) . . . 2_666 ?
C18 O6 C13 C14 -178.6(5) 2_665 . . . ?
C15 O7 C14 C13 176.3(5) . . . . ?
O6 C13 C14 O7 65.1(5) . . . . ?
C14 O7 C15 C16 62.4(8) . . . . ?
C17 O8 C16 C15 -162.8(6) . . . . ?
O7 C15 C16 O8 57.9(10) . . . . ?
C16 O8 C17 C18 -178.2(5) . . . . ?
O8 C17 C18 O6 -61.7(6) . . . 2_665 ?
